data_7228340
loop_
_publ_author_name
'Guo, Yong'
'Yang, Ruige'
'Xu, Hui'

_publ_section_title
;
 Semisynthesis of esters and oxime esters/sulfonates from furyl-ring-based
 acetylation derivatives of fraxinellone as insecticidal agents
;
_journal_issue 45
_journal_name_full 'RSC Adv.'
_journal_page_first 28009
_journal_paper_doi 10.1039/C7RA03588H
_journal_volume 7
_journal_year 2017
_chemical_absolute_configuration unk
_chemical_formula_moiety 'C16 H20 O4'
_chemical_formula_sum 'C16 H20 O4'
_chemical_formula_weight 276.32
_chemical_name_systematic
;
 ? 
;
_space_group_crystal_system monoclinic
_space_group_IT_number 4
_space_group_name_Hall 'P 2yb'
_space_group_name_H-M_alt 'P 1 21 1'
_symmetry_space_group_name_Hall 'P 2yb'
_symmetry_space_group_name_H-M 'P 1 21 1'
_atom_sites_solution_hydrogens geom
_atom_sites_solution_primary direct
_atom_sites_solution_secondary difmap
_audit_creation_date 2013-12-13
_audit_creation_method
;
Olex2 1.2
(compiled 2013.09.17 svn.r2790 for OlexSys, GUI svn.r4601)
;
_audit_update_record
;
2016-12-29 deposited with the CCDC.
2017-05-23 downloaded from the CCDC.
;
_cell_angle_alpha 90.00
_cell_angle_beta 93.513(6)
_cell_angle_gamma 90.00
_cell_formula_units_Z 4
_cell_length_a 12.0929(8)
_cell_length_b 7.6383(6)
_cell_length_c 16.1738(11)
_cell_measurement_reflns_used 1164
_cell_measurement_temperature 293(2)
_cell_measurement_theta_max 20.8240
_cell_measurement_theta_min 3.6560
_cell_volume 1491.15(18)
_computing_cell_refinement
;
CrysAlisPro, Agilent Technologies,
Version 1.171.36.28 (release 01-02-2013 CrysAlis171 .NET)
(compiled Feb  1 2013,16:14:44)
;
_computing_data_collection
;
CrysAlisPro, Agilent Technologies,
Version 1.171.36.28 (release 01-02-2013 CrysAlis171 .NET)
(compiled Feb  1 2013,16:14:44)
;
_computing_data_reduction
;
CrysAlisPro, Agilent Technologies,
Version 1.171.36.28 (release 01-02-2013 CrysAlis171 .NET)
(compiled Feb  1 2013,16:14:44)
;
_computing_molecular_graphics
;
O. V. Dolomanov, L. J. Bourhis, R. J. Gildea, J. A. K. Howard and H. Puschmann,
OLEX2: a complete structure solution, refinement and analysis program.
J. Appl. Cryst. (2009). 42, 339-341.
;
_computing_publication_material
;
O. V. Dolomanov, L. J. Bourhis, R. J. Gildea, J. A. K. Howard and H. Puschmann,
OLEX2: a complete structure solution, refinement and analysis program.
J. Appl. Cryst. (2009). 42, 339-341.
;
_computing_structure_refinement
;
SHELX, G.M. Sheldrick, Acta Cryst.
(2008). A64, 112-122
;
_computing_structure_solution
;
SHELX, G.M. Sheldrick, Acta Cryst.
(2008). A64, 112-122
;
_diffrn_ambient_temperature 293(2)
_diffrn_detector_area_resol_mean 16.0733
_diffrn_measured_fraction_theta_full 0.9976
_diffrn_measured_fraction_theta_max 0.7435
_diffrn_measurement_device_type 'SuperNova, Dual, Cu at zero, Eos'
_diffrn_measurement_method '\w scans'
_diffrn_orient_matrix_UB_11 -0.0478905000
_diffrn_orient_matrix_UB_12 0.0275619000
_diffrn_orient_matrix_UB_13 0.0196356000
_diffrn_orient_matrix_UB_21 0.0193260000
_diffrn_orient_matrix_UB_22 0.0876350000
_diffrn_orient_matrix_UB_23 -0.0002344000
_diffrn_orient_matrix_UB_31 -0.0280648000
_diffrn_orient_matrix_UB_32 0.0132519000
_diffrn_orient_matrix_UB_33 -0.0393184000
_diffrn_radiation_monochromator mirror
_diffrn_radiation_type 'Mo K\a'
_diffrn_radiation_wavelength 0.7107
_diffrn_reflns_av_R_equivalents 0.0535
_diffrn_reflns_av_unetI/netI 0.1110
_diffrn_reflns_limit_h_max 14
_diffrn_reflns_limit_h_min -14
_diffrn_reflns_limit_k_max 9
_diffrn_reflns_limit_k_min -9
_diffrn_reflns_limit_l_max 19
_diffrn_reflns_limit_l_min -19
_diffrn_reflns_number 6975
_diffrn_reflns_theta_full 25.50
_diffrn_reflns_theta_max 25.99
_diffrn_reflns_theta_min 2.95
_diffrn_source 'SuperNova (Mo) X-ray Source'
_exptl_absorpt_coefficient_mu 0.088
_exptl_absorpt_correction_T_max 1.00000
_exptl_absorpt_correction_T_min 0.41130
_exptl_absorpt_correction_type multi-scan
_exptl_absorpt_process_details
;
CrysAlisPro, Agilent Technologies,
Version 1.171.36.28 (release 01-02-2013 CrysAlis171 .NET)
(compiled Feb  1 2013,16:14:44)
Empirical absorption correction using spherical harmonics,
 implemented in SCALE3 ABSPACK scaling algorithm.
;
_exptl_crystal_colour 'clear light colourless'
_exptl_crystal_density_diffrn 1.231
_exptl_crystal_density_method 'not measured'
_exptl_crystal_description block
_exptl_crystal_F_000 592
_exptl_crystal_size_max 0.3900
_exptl_crystal_size_mid 0.2300
_exptl_crystal_size_min 0.2100
_refine_diff_density_max 0.277
_refine_diff_density_min -0.201
_refine_diff_density_rms 0.044
_refine_ls_abs_structure_details 'Flack H D (1983), Acta Cryst. A39, 876-881'
_refine_ls_abs_structure_Flack -2(2)
_refine_ls_extinction_coef 0.021(4)
_refine_ls_extinction_expression Fc^*^=kFc[1+0.001xFc^2^\l^3^/sin(2\q)]^-1/4^
_refine_ls_extinction_method SHELXL
_refine_ls_goodness_of_fit_ref 1.028
_refine_ls_hydrogen_treatment mixed
_refine_ls_matrix_type full
_refine_ls_number_parameters 370
_refine_ls_number_reflns 5025
_refine_ls_number_restraints 1
_refine_ls_restrained_S_all 1.028
_refine_ls_R_factor_all 0.1473
_refine_ls_R_factor_gt 0.0781
_refine_ls_shift/su_max 0.000
_refine_ls_shift/su_mean 0.000
_refine_ls_structure_factor_coef Fsqd
_refine_ls_weighting_details 'calc w=1/[\s^2^(Fo^2^)+(0.0841P)^2^+0.0840P] where P=(Fo^2^+2Fc^2^)/3'
_refine_ls_weighting_scheme calc
_refine_ls_wR_factor_gt 0.1765
_refine_ls_wR_factor_ref 0.2357
_reflns_number_gt 2527
_reflns_number_total 5025
_reflns_threshold_expression >2sigma(I)
_cod_data_source_file c7ra03588h2.cif
_cod_data_source_block gy_373
_cod_original_cell_volume 1491.16(19)
_cod_database_code 7228340
_reflns_odcompleteness_completeness 99.76
_reflns_odcompleteness_iscentric 1
_reflns_odcompleteness_theta 26.32
_olex2_refinement_description
;
1. Fixed Uiso
 At 1.2 times of:
  All C(H) groups, All C(H,H) groups
 At 1.5 times of:
  All C(H,H,H) groups, All O(H) groups
2.a Ternary CH refined with riding coordinates:
 C7(H7), C15(H15), C23(H23), C31(H31)
2.b Secondary CH2 refined with riding coordinates:
 C3(H3A,H3B), C4(H4A,H4B), C5(H5A,H5B), C19(H19A,H19B), C20(H20A,H20B),
 C21(H21A,H21B)
2.c Aromatic/amide H refined with riding coordinates:
 C10(H10), C12(H12), C26(H26), C28(H28)
2.d Idealised Me refined as rotating group:
 C13(H13A,H13B,H13C), C14(H14A,H14B,H14C), C16(H16A,H16B,H16C), C29(H29A,H29B,
 H29C), C30(H30A,H30B,H30C), C32(H32A,H32B,H32C)
2.e Idealised tetrahedral OH refined as rotating group:
 O4(H4), O8(H8)
;

loop_
_space_group_symop_id
_space_group_symop_operation_xyz
1 'x, y, z'
2 '-x, y+1/2, -z'

loop_
_atom_site_label
_atom_site_type_symbol
_atom_site_fract_x
_atom_site_fract_y
_atom_site_fract_z
_atom_site_U_iso_or_equiv
_atom_site_adp_type
_atom_site_occupancy
_atom_site_symmetry_multiplicity
_atom_site_calc_flag
_atom_site_refinement_flags
O1 O 0.6416(3) 0.4115(7) 0.1499(3) 0.0930(16) Uani 1 1 d .
O2 O 0.4952(3) 0.4368(6) 0.0602(2) 0.0670(11) Uani 1 1 d .
O3 O 0.1684(4) 0.4277(6) -0.0952(3) 0.0793(13) Uani 1 1 d .
O4 O 0.1633(4) -0.0328(7) -0.0537(4) 0.1014(16) Uani 1 1 d .
H4 H 0.2249 -0.0380 -0.0722 0.152 Uiso 1 1 calc R
O5 O 0.1777(4) -0.6505(8) -0.4356(3) 0.1009(17) Uani 1 1 d .
O6 O -0.0069(3) -0.6482(7) -0.4475(2) 0.0767(13) Uani 1 1 d .
O7 O -0.3783(4) -0.7183(8) -0.4362(3) 0.0972(16) Uani 1 1 d .
O8 O -0.3256(5) -1.1766(10) -0.4416(5) 0.132(2) Uani 1 1 d .
H8 H -0.2841 -1.1719 -0.4798 0.198 Uiso 1 1 calc R
C1 C 0.5040(4) 0.6384(9) 0.1657(3) 0.0568(14) Uani 1 1 d .
C2 C 0.5521(4) 0.7634(9) 0.2126(3) 0.0616(15) Uani 1 1 d .
C3 C 0.4933(5) 0.9293(11) 0.2308(4) 0.085(2) Uani 1 1 d .
H3A H 0.5301 1.0251 0.2043 0.102 Uiso 1 1 calc R
H3B H 0.5005 0.9496 0.2901 0.102 Uiso 1 1 calc R
C4 C 0.3712(5) 0.9335(10) 0.2029(4) 0.0789(19) Uani 1 1 d .
H4A H 0.3468 1.0542 0.1976 0.095 Uiso 1 1 calc R
H4B H 0.3287 0.8776 0.2445 0.095 Uiso 1 1 calc R
C5 C 0.3492(5) 0.8393(9) 0.1195(4) 0.0681(17) Uani 1 1 d .
H5A H 0.2706 0.8433 0.1035 0.082 Uiso 1 1 calc R
H5B H 0.3885 0.8987 0.0772 0.082 Uiso 1 1 calc R
C6 C 0.3874(4) 0.6482(8) 0.1259(3) 0.0514(13) Uani 1 1 d .
C7 C 0.4071(4) 0.5662(8) 0.0419(3) 0.0544(14) Uani 1 1 d .
H7 H 0.4360 0.6569 0.0063 0.065 Uiso 1 1 calc R
C8 C 0.5561(5) 0.4893(9) 0.1290(4) 0.0659(16) Uani 1 1 d .
C9 C 0.3130(4) 0.4757(8) -0.0052(3) 0.0563(14) Uani 1 1 d .
C10 C 0.2746(5) 0.3005(10) 0.0028(4) 0.0717(18) Uani 1 1 d .
H10 H 0.3043 0.2172 0.0398 0.086 Uiso 1 1 calc R
C11 C 0.1878(5) 0.2763(8) -0.0523(4) 0.0637(15) Uani 1 1 d .
C12 C 0.2482(6) 0.5445(10) -0.0668(4) 0.0775(19) Uani 1 1 d .
H12 H 0.2561 0.6570 -0.0877 0.093 Uiso 1 1 calc R
C13 C 0.6720(5) 0.7509(11) 0.2491(5) 0.089(2) Uani 1 1 d .
H13A H 0.6721 0.7207 0.3067 0.133 Uiso 1 1 calc R
H13B H 0.7082 0.8617 0.2434 0.133 Uiso 1 1 calc R
H13C H 0.7107 0.6626 0.2201 0.133 Uiso 1 1 calc R
C14 C 0.3086(4) 0.5380(10) 0.1743(4) 0.0734(18) Uani 1 1 d .
H14A H 0.3374 0.4213 0.1806 0.110 Uiso 1 1 calc R
H14B H 0.2372 0.5342 0.1449 0.110 Uiso 1 1 calc R
H14C H 0.3016 0.5890 0.2280 0.110 Uiso 1 1 calc R
C15 C 0.1135(5) 0.1256(11) -0.0765(4) 0.0781(18) Uani 1 1 d .
H15 H 0.1015 0.1264 -0.1370 0.094 Uiso 1 1 calc R
C16 C 0.0038(6) 0.1418(14) -0.0408(5) 0.103(3) Uani 1 1 d .
H16A H -0.0435 0.0481 -0.0609 0.154 Uiso 1 1 calc R
H16B H -0.0292 0.2520 -0.0569 0.154 Uiso 1 1 calc R
H16C H 0.0129 0.1359 0.0185 0.154 Uiso 1 1 calc R
C17 C 0.0713(4) -0.4554(9) -0.3529(3) 0.0588(15) Uani 1 1 d .
C18 C 0.1343(5) -0.3214(10) -0.3273(4) 0.0648(16) Uani 1 1 d .
C19 C 0.0925(5) -0.1805(11) -0.2721(4) 0.087(2) Uani 1 1 d .
H19A H 0.0876 -0.0717 -0.3031 0.105 Uiso 1 1 calc R
H19B H 0.1463 -0.1637 -0.2258 0.105 Uiso 1 1 calc R
C20 C -0.0190(6) -0.2180(13) -0.2387(5) 0.105(3) Uani 1 1 d .
H20A H -0.0090 -0.2923 -0.1901 0.126 Uiso 1 1 calc R
H20B H -0.0522 -0.1091 -0.2219 0.126 Uiso 1 1 calc R
C21 C -0.0954(5) -0.3070(11) -0.3025(5) 0.090(2) Uani 1 1 d .
H21A H -0.1071 -0.2310 -0.3503 0.109 Uiso 1 1 calc R
H21B H -0.1666 -0.3268 -0.2796 0.109 Uiso 1 1 calc R
C22 C -0.0485(4) -0.4822(8) -0.3302(3) 0.0584(15) Uani 1 1 d .
C23 C -0.0967(5) -0.5430(9) -0.4159(3) 0.0647(16) Uani 1 1 d .
H23 H -0.1092 -0.4403 -0.4516 0.078 Uiso 1 1 calc R
C24 C 0.0927(5) -0.5883(10) -0.4128(4) 0.0718(18) Uani 1 1 d .
C25 C -0.1992(5) -0.6514(10) -0.4195(3) 0.0704(18) Uani 1 1 d .
C26 C -0.2125(5) -0.8336(9) -0.4157(4) 0.0695(17) Uani 1 1 d .
H26 H -0.1553 -0.9140 -0.4068 0.083 Uiso 1 1 calc R
C27 C -0.3216(5) -0.8747(11) -0.4267(4) 0.0744(18) Uani 1 1 d .
C28 C -0.3030(6) -0.5859(12) -0.4316(5) 0.092(2) Uani 1 1 d .
H28 H -0.3203 -0.4675 -0.4361 0.110 Uiso 1 1 calc R
C29 C 0.2519(5) -0.2882(12) -0.3530(5) 0.089(2) Uani 1 1 d .
H29A H 0.2768 -0.3875 -0.3832 0.134 Uiso 1 1 calc R
H29B H 0.3004 -0.2702 -0.3045 0.134 Uiso 1 1 calc R
H29C H 0.2525 -0.1860 -0.3876 0.134 Uiso 1 1 calc R
C30 C -0.0546(5) -0.6258(11) -0.2649(4) 0.082(2) Uani 1 1 d .
H30A H -0.0198 -0.7301 -0.2840 0.124 Uiso 1 1 calc R
H30B H -0.1308 -0.6501 -0.2558 0.124 Uiso 1 1 calc R
H30C H -0.0172 -0.5877 -0.2141 0.124 Uiso 1 1 calc R
C31 C -0.3895(6) -1.0300(12) -0.4421(6) 0.092(2) Uani 1 1 d .
H31 H -0.4253 -1.0186 -0.4979 0.111 Uiso 1 1 calc R
C32 C -0.4788(6) -1.0573(15) -0.3840(5) 0.128(4) Uani 1 1 d .
H32A H -0.4463 -1.0820 -0.3296 0.192 Uiso 1 1 calc R
H32B H -0.5245 -1.1540 -0.4027 0.192 Uiso 1 1 calc R
H32C H -0.5233 -0.9534 -0.3822 0.192 Uiso 1 1 calc R

loop_
_atom_site_aniso_label
_atom_site_aniso_U_11
_atom_site_aniso_U_22
_atom_site_aniso_U_33
_atom_site_aniso_U_23
_atom_site_aniso_U_13
_atom_site_aniso_U_12
O1 0.061(2) 0.077(4) 0.140(4) -0.019(3) -0.012(2) 0.025(3)
O2 0.055(2) 0.060(3) 0.086(3) -0.024(2) 0.0011(19) 0.008(2)
O3 0.094(3) 0.051(3) 0.088(3) 0.000(2) -0.034(2) -0.007(3)
O4 0.092(3) 0.054(3) 0.158(5) 0.012(3) -0.002(3) -0.009(3)
O5 0.081(3) 0.101(4) 0.123(4) -0.022(3) 0.027(3) -0.001(3)
O6 0.075(3) 0.075(3) 0.080(3) -0.018(2) 0.005(2) -0.013(3)
O7 0.065(3) 0.088(4) 0.136(4) -0.026(3) -0.019(3) -0.010(3)
O8 0.119(5) 0.089(5) 0.192(7) 0.017(5) 0.042(4) -0.027(4)
C1 0.050(3) 0.054(4) 0.066(3) -0.002(3) 0.003(2) 0.001(3)
C2 0.053(3) 0.066(4) 0.066(3) -0.005(3) 0.003(3) -0.004(3)
C3 0.070(4) 0.084(5) 0.101(5) -0.036(4) 0.003(3) -0.005(4)
C4 0.066(3) 0.067(5) 0.103(5) -0.025(4) 0.003(3) 0.014(4)
C5 0.061(3) 0.066(4) 0.076(4) -0.014(3) 0.001(3) 0.016(3)
C6 0.040(2) 0.051(4) 0.064(3) 0.000(3) 0.006(2) 0.006(3)
C7 0.053(3) 0.045(4) 0.065(3) -0.003(2) 0.005(2) 0.000(3)
C8 0.050(3) 0.055(4) 0.093(4) -0.003(3) 0.009(3) 0.001(3)
C9 0.059(3) 0.047(4) 0.063(3) -0.005(3) 0.001(3) -0.006(3)
C10 0.062(3) 0.063(4) 0.089(4) 0.022(3) -0.008(3) -0.011(3)
C11 0.071(4) 0.048(4) 0.071(3) -0.003(3) -0.007(3) -0.007(3)
C12 0.100(5) 0.052(4) 0.078(4) 0.001(3) -0.011(4) -0.017(4)
C13 0.059(3) 0.092(6) 0.113(5) -0.027(5) -0.016(3) -0.010(4)
C14 0.056(3) 0.094(5) 0.070(4) 0.007(3) 0.011(3) -0.015(4)
C15 0.064(4) 0.065(5) 0.104(5) 0.004(4) -0.011(3) 0.000(4)
C16 0.079(4) 0.104(7) 0.126(6) -0.019(6) 0.006(4) -0.013(5)
C17 0.048(3) 0.064(4) 0.064(3) 0.003(3) -0.001(2) -0.010(3)
C18 0.055(3) 0.075(5) 0.064(3) 0.004(3) -0.005(3) -0.007(3)
C19 0.070(4) 0.089(6) 0.102(5) -0.019(4) -0.010(4) -0.028(4)
C20 0.074(4) 0.119(8) 0.121(6) -0.051(5) 0.003(4) -0.017(5)
C21 0.058(4) 0.091(6) 0.121(6) -0.037(5) -0.004(4) 0.003(4)
C22 0.042(2) 0.063(4) 0.070(3) -0.006(3) -0.004(2) -0.010(3)
C23 0.065(3) 0.056(4) 0.071(3) -0.003(3) -0.012(3) -0.008(3)
C24 0.069(4) 0.069(5) 0.077(4) -0.004(3) 0.008(3) -0.015(4)
C25 0.061(3) 0.079(5) 0.068(4) 0.002(3) -0.017(3) -0.015(4)
C26 0.062(3) 0.060(5) 0.086(4) 0.000(3) -0.005(3) -0.005(3)
C27 0.062(4) 0.075(5) 0.086(4) -0.014(4) -0.001(3) -0.021(4)
C28 0.077(4) 0.069(5) 0.126(6) -0.019(4) -0.028(4) -0.011(4)
C29 0.062(3) 0.105(6) 0.101(5) 0.004(4) 0.010(3) -0.036(4)
C30 0.062(3) 0.112(6) 0.073(4) 0.021(4) -0.001(3) -0.017(4)
C31 0.068(4) 0.073(5) 0.138(6) -0.012(5) 0.018(4) -0.024(4)
C32 0.093(5) 0.161(10) 0.133(7) -0.056(7) 0.035(5) -0.070(7)

loop_
_atom_type_symbol
_atom_type_description
_atom_type_scat_dispersion_real
_atom_type_scat_dispersion_imag
_atom_type_scat_source
C C 0.0033 0.0016 'International Tables Vol C Tables 4.2.6.8 and 6.1.1.4'
H H 0.0000 0.0000 'International Tables Vol C Tables 4.2.6.8 and 6.1.1.4'
O O 0.0106 0.0060 'International Tables Vol C Tables 4.2.6.8 and 6.1.1.4'

loop_
_geom_angle_atom_site_label_1
_geom_angle_atom_site_label_2
_geom_angle_atom_site_label_3
_geom_angle
C8 O2 C7 108.5(4)
C11 O3 C12 106.6(4)
C15 O4 H4 109.5
C24 O6 C23 108.9(5)
C28 O7 C27 108.1(5)
C31 O8 H8 109.5
C2 C1 C6 124.7(5)
C2 C1 C8 127.8(5)
C8 C1 C6 106.4(5)
C1 C2 C3 121.6(5)
C1 C2 C13 123.0(6)
C3 C2 C13 115.3(6)
C2 C3 H3A 108.5
C2 C3 H3B 108.5
C2 C3 C4 115.3(6)
H3A C3 H3B 107.5
C4 C3 H3A 108.5
C4 C3 H3B 108.5
C3 C4 H4A 109.4
C3 C4 H4B 109.4
C3 C4 C5 111.3(5)
H4A C4 H4B 108.0
C5 C4 H4A 109.4
C5 C4 H4B 109.4
C4 C5 H5A 109.5
C4 C5 H5B 109.5
H5A C5 H5B 108.1
C6 C5 C4 110.6(5)
C6 C5 H5A 109.5
C6 C5 H5B 109.5
C1 C6 C5 110.2(5)
C1 C6 C7 99.5(4)
C1 C6 C14 110.4(5)
C7 C6 C5 113.2(4)
C14 C6 C5 111.4(5)
C14 C6 C7 111.5(5)
O2 C7 C6 104.3(4)
O2 C7 H7 108.3
O2 C7 C9 108.1(4)
C6 C7 H7 108.3
C9 C7 C6 119.1(4)
C9 C7 H7 108.3
O1 C8 O2 119.4(6)
O1 C8 C1 130.6(6)
O2 C8 C1 110.0(5)
C10 C9 C7 128.9(5)
C12 C9 C7 126.1(6)
C12 C9 C10 105.0(5)
C9 C10 H10 125.9
C11 C10 C9 108.3(6)
C11 C10 H10 125.9
O3 C11 C15 116.0(5)
C10 C11 O3 108.9(5)
C10 C11 C15 135.1(6)
O3 C12 H12 124.4
C9 C12 O3 111.2(6)
C9 C12 H12 124.4
C2 C13 H13A 109.5
C2 C13 H13B 109.5
C2 C13 H13C 109.5
H13A C13 H13B 109.5
H13A C13 H13C 109.5
H13B C13 H13C 109.5
C6 C14 H14A 109.5
C6 C14 H14B 109.5
C6 C14 H14C 109.5
H14A C14 H14B 109.5
H14A C14 H14C 109.5
H14B C14 H14C 109.5
O4 C15 C11 110.9(5)
O4 C15 H15 107.8
O4 C15 C16 110.6(7)
C11 C15 H15 107.8
C16 C15 C11 111.7(7)
C16 C15 H15 107.8
C15 C16 H16A 109.5
C15 C16 H16B 109.5
C15 C16 H16C 109.5
H16A C16 H16B 109.5
H16A C16 H16C 109.5
H16B C16 H16C 109.5
C18 C17 C22 124.2(6)
C18 C17 C24 129.2(5)
C24 C17 C22 106.2(5)
C17 C18 C19 122.0(5)
C17 C18 C29 124.7(6)
C19 C18 C29 113.3(6)
C18 C19 H19A 108.6
C18 C19 H19B 108.6
C18 C19 C20 114.6(6)
H19A C19 H19B 107.6
C20 C19 H19A 108.6
C20 C19 H19B 108.6
C19 C20 H20A 109.4
C19 C20 H20B 109.4
H20A C20 H20B 108.0
C21 C20 C19 111.3(6)
C21 C20 H20A 109.4
C21 C20 H20B 109.4
C20 C21 H21A 109.2
C20 C21 H21B 109.2
C20 C21 C22 111.9(6)
H21A C21 H21B 107.9
C22 C21 H21A 109.2
C22 C21 H21B 109.2
C17 C22 C21 109.1(5)
C17 C22 C23 97.8(5)
C21 C22 C23 113.6(5)
C30 C22 C17 110.4(5)
C30 C22 C21 113.0(6)
C30 C22 C23 111.9(5)
O6 C23 C22 103.3(4)
O6 C23 H23 108.9
O6 C23 C25 108.3(5)
C22 C23 H23 108.9
C25 C23 C22 118.1(5)
C25 C23 H23 108.9
O5 C24 O6 119.0(6)
O5 C24 C17 132.3(6)
O6 C24 C17 108.7(5)
C26 C25 C23 130.3(6)
C28 C25 C23 124.2(7)
C28 C25 C26 105.4(6)
C25 C26 H26 125.2
C27 C26 C25 109.7(7)
C27 C26 H26 125.2
O7 C27 C31 114.5(6)
C26 C27 O7 106.6(6)
C26 C27 C31 138.1(8)
O7 C28 H28 124.9
C25 C28 O7 110.1(7)
C25 C28 H28 124.9
C18 C29 H29A 109.5
C18 C29 H29B 109.5
C18 C29 H29C 109.5
H29A C29 H29B 109.5
H29A C29 H29C 109.5
H29B C29 H29C 109.5
C22 C30 H30A 109.5
C22 C30 H30B 109.5
C22 C30 H30C 109.5
H30A C30 H30B 109.5
H30A C30 H30C 109.5
H30B C30 H30C 109.5
O8 C31 C27 110.8(6)
O8 C31 H31 107.3
O8 C31 C32 108.4(9)
C27 C31 H31 107.3
C27 C31 C32 115.4(7)
C32 C31 H31 107.3
C31 C32 H32A 109.5
C31 C32 H32B 109.5
C31 C32 H32C 109.5
H32A C32 H32B 109.5
H32A C32 H32C 109.5
H32B C32 H32C 109.5

loop_
_geom_bond_atom_site_label_1
_geom_bond_atom_site_label_2
_geom_bond_distance
O1 C8 1.223(7)
O2 C7 1.470(6)
O2 C8 1.356(7)
O3 C11 1.362(7)
O3 C12 1.372(7)
O4 H4 0.8200
O4 C15 1.391(9)
O5 C24 1.210(7)
O6 C23 1.468(7)
O6 C24 1.375(7)
O7 C27 1.381(9)
O7 C28 1.360(8)
O8 H8 0.8200
O8 C31 1.360(10)
C1 C2 1.331(8)
C1 C6 1.515(7)
C1 C8 1.447(8)
C2 C3 1.491(10)
C2 C13 1.534(8)
C3 H3A 0.9700
C3 H3B 0.9700
C3 C4 1.518(8)
C4 H4A 0.9700
C4 H4B 0.9700
C4 C5 1.538(8)
C5 H5A 0.9700
C5 H5B 0.9700
C5 C6 1.533(9)
C6 C7 1.528(7)
C6 C14 1.524(8)
C7 H7 0.9800
C7 C9 1.499(7)
C9 C10 1.425(9)
C9 C12 1.337(8)
C10 H10 0.9300
C10 C11 1.348(8)
C11 C15 1.498(9)
C12 H12 0.9300
C13 H13A 0.9600
C13 H13B 0.9600
C13 H13C 0.9600
C14 H14A 0.9600
C14 H14B 0.9600
C14 H14C 0.9600
C15 H15 0.9800
C15 C16 1.485(9)
C16 H16A 0.9600
C16 H16B 0.9600
C16 H16C 0.9600
C17 C18 1.327(8)
C17 C22 1.530(7)
C17 C24 1.438(9)
C18 C19 1.505(10)
C18 C29 1.527(8)
C19 H19A 0.9700
C19 H19B 0.9700
C19 C20 1.511(9)
C20 H20A 0.9700
C20 H20B 0.9700
C20 C21 1.505(9)
C21 H21A 0.9700
C21 H21B 0.9700
C21 C22 1.531(10)
C22 C23 1.542(7)
C22 C30 1.528(9)
C23 H23 0.9800
C23 C25 1.489(8)
C25 C26 1.402(10)
C25 C28 1.355(9)
C26 H26 0.9300
C26 C27 1.357(8)
C27 C31 1.456(10)
C28 H28 0.9300
C29 H29A 0.9600
C29 H29B 0.9600
C29 H29C 0.9600
C30 H30A 0.9600
C30 H30B 0.9600
C30 H30C 0.9600
C31 H31 0.9800
C31 C32 1.489(10)
C32 H32A 0.9600
C32 H32B 0.9600
C32 H32C 0.9600

loop_
_geom_torsion_atom_site_label_1
_geom_torsion_atom_site_label_2
_geom_torsion_atom_site_label_3
_geom_torsion_atom_site_label_4
_geom_torsion
O2 C7 C9 C10 34.7(8)
O2 C7 C9 C12 -143.4(6)
O3 C11 C15 O4 157.5(6)
O3 C11 C15 C16 -78.5(8)
O6 C23 C25 C26 27.6(9)
O6 C23 C25 C28 -149.2(6)
O7 C27 C31 O8 172.4(7)
O7 C27 C31 C32 -63.9(10)
C1 C2 C3 C4 8.5(10)
C1 C6 C7 O2 32.7(5)
C1 C6 C7 C9 153.3(5)
C2 C1 C6 C5 20.8(8)
C2 C1 C6 C7 139.9(6)
C2 C1 C6 C14 -102.8(7)
C2 C1 C8 O1 25.6(11)
C2 C1 C8 O2 -153.8(6)
C2 C3 C4 C5 -37.7(9)
C3 C4 C5 C6 58.8(8)
C4 C5 C6 C1 -49.0(6)
C4 C5 C6 C7 -159.4(5)
C4 C5 C6 C14 74.0(6)
C5 C6 C7 O2 149.6(4)
C5 C6 C7 C9 -89.8(6)
C6 C1 C2 C3 0.2(10)
C6 C1 C2 C13 -177.7(6)
C6 C1 C8 O1 -166.4(7)
C6 C1 C8 O2 14.3(6)
C6 C7 C9 C10 -83.9(8)
C6 C7 C9 C12 97.9(7)
C7 O2 C8 O1 -171.6(5)
C7 O2 C8 C1 7.9(6)
C7 C9 C10 C11 180.0(5)
C7 C9 C12 O3 -178.6(5)
C8 O2 C7 C6 -26.5(5)
C8 O2 C7 C9 -154.3(5)
C8 C1 C2 C3 166.2(6)
C8 C1 C2 C13 -11.7(10)
C8 C1 C6 C5 -147.8(5)
C8 C1 C6 C7 -28.7(6)
C8 C1 C6 C14 88.7(6)
C9 C10 C11 O3 -0.3(8)
C9 C10 C11 C15 178.3(7)
C10 C9 C12 O3 2.9(7)
C10 C11 C15 O4 -21.0(11)
C10 C11 C15 C16 102.9(9)
C11 O3 C12 C9 -3.1(7)
C12 O3 C11 C10 2.0(7)
C12 O3 C11 C15 -176.9(5)
C12 C9 C10 C11 -1.6(7)
C13 C2 C3 C4 -173.5(6)
C14 C6 C7 O2 -83.8(5)
C14 C6 C7 C9 36.8(7)
C17 C18 C19 C20 8.6(10)
C17 C22 C23 O6 36.6(6)
C17 C22 C23 C25 156.1(6)
C18 C17 C22 C21 20.3(8)
C18 C17 C22 C23 138.6(6)
C18 C17 C22 C30 -104.5(7)
C18 C17 C24 O5 27.3(13)
C18 C17 C24 O6 -152.8(6)
C18 C19 C20 C21 -38.1(10)
C19 C20 C21 C22 60.2(10)
C20 C21 C22 C17 -49.6(8)
C20 C21 C22 C23 -157.6(6)
C20 C21 C22 C30 73.6(7)
C21 C22 C23 O6 151.5(5)
C21 C22 C23 C25 -89.0(7)
C22 C17 C18 C19 0.2(10)
C22 C17 C18 C29 -176.7(6)
C22 C17 C24 O5 -159.9(8)
C22 C17 C24 O6 20.0(7)
C22 C23 C25 C26 -89.3(9)
C22 C23 C25 C28 93.9(8)
C23 O6 C24 O5 -174.9(6)
C23 O6 C24 C17 5.1(7)
C23 C25 C26 C27 -176.2(6)
C23 C25 C28 O7 176.8(5)
C24 O6 C23 C22 -27.7(7)
C24 O6 C23 C25 -153.8(5)
C24 C17 C18 C19 171.7(6)
C24 C17 C18 C29 -5.2(11)
C24 C17 C22 C21 -152.9(6)
C24 C17 C22 C23 -34.6(6)
C24 C17 C22 C30 82.3(6)
C25 C26 C27 O7 -1.1(7)
C25 C26 C27 C31 168.3(8)
C26 C25 C28 O7 -0.7(8)
C26 C27 C31 O8 3.7(13)
C26 C27 C31 C32 127.4(10)
C27 O7 C28 C25 0.1(8)
C28 O7 C27 C26 0.6(7)
C28 O7 C27 C31 -171.6(6)
C28 C25 C26 C27 1.1(8)
C29 C18 C19 C20 -174.2(6)
C30 C22 C23 O6 -79.2(6)
C30 C22 C23 C25 40.4(8)
